data_4030989
loop_
_publ_author_name
'Engel-Andreasen, Jens'
'Wich, Kathrine'
'Laursen, Jonas S.'
'Harris, Pernille'
'Olsen, Christian A.'

_publ_section_title
;
 Effects of thionation and fluorination on cis-trans isomerization in
 tertiary amides: an investigation of N-alkylglycine (peptoid) rotamers.
;
_journal_issue 11
_journal_name_full 'The Journal of organic chemistry'
_journal_page_first 5415
_journal_page_last 5427
_journal_paper_doi 10.1021/acs.joc.5b00048
_journal_volume 80
_journal_year 2015
_chemical_formula_moiety 'C19 H22 N2 O S'
_chemical_formula_sum 'C19 H22 N2 O S'
_chemical_formula_weight 326.44
_chemical_name_systematic
;
 ?
;
_space_group_crystal_system monoclinic
_space_group_IT_number 14
_space_group_name_Hall '-P 2ybc'
_space_group_name_H-M_alt 'P 1 21/c 1'
_symmetry_space_group_name_Hall '-P 2ybc'
_symmetry_space_group_name_H-M 'P 1 21/c 1'
_atom_sites_solution_hydrogens geom
_atom_sites_solution_primary direct
_audit_creation_date 2014-11-07
_audit_creation_method
;
Olex2 1.2
(compiled 2014.09.19 svn.r3010 for OlexSys, GUI svn.r4874)
;
_cell_angle_alpha 90
_cell_angle_beta 104.567(3)
_cell_angle_gamma 90
_cell_formula_units_Z 4
_cell_length_a 14.2453(4)
_cell_length_b 6.3820(2)
_cell_length_c 19.0726(6)
_cell_measurement_reflns_used 7071
_cell_measurement_temperature 120.00(10)
_cell_measurement_theta_max 73.6460
_cell_measurement_theta_min 4.7770
_cell_volume 1678.22(9)
_computing_cell_refinement
;
CrysAlisPro, Agilent Technologies,
Version 1.171.37.34 (release 22-05-2014 CrysAlis171 .NET)
(compiled May 22 2014,16:03:01)
;
_computing_data_collection
;
CrysAlisPro, Agilent Technologies,
Version 1.171.37.34 (release 22-05-2014 CrysAlis171 .NET)
(compiled May 22 2014,16:03:01)
;
_computing_data_reduction
;
CrysAlisPro, Agilent Technologies,
Version 1.171.37.34 (release 22-05-2014 CrysAlis171 .NET)
(compiled May 22 2014,16:03:01)
;
_computing_molecular_graphics 'Olex2 (Dolomanov et al., 2009)'
_computing_publication_material 'Olex2 (Dolomanov et al., 2009)'
_computing_structure_refinement 'ShelXL (Sheldrick, 2008)'
_computing_structure_solution 'ShelXS (Sheldrick, 2008)'
_diffrn_ambient_environment N~2~
_diffrn_ambient_temperature 120.00(10)
_diffrn_detector 'CCD plate'
_diffrn_detector_area_resol_mean 5.3073
_diffrn_detector_type Atlas
_diffrn_measured_fraction_theta_full 1.000
_diffrn_measured_fraction_theta_max 0.993
_diffrn_measurement_details
;
  1 omega  -38.00   33.00   1.0000    5.1500
omega____ theta____ kappa____ phi______ frames
    -      -40.8054   38.0000 -150.0000 71

  2 omega  -81.00   39.00   1.0000    5.1500
omega____ theta____ kappa____ phi______ frames
    -      -40.8054   19.0000  150.0000 120

  3 omega   23.00   61.00   1.0000    5.1500
omega____ theta____ kappa____ phi______ frames
    -       40.8054   77.0000  -30.0000 38

  4 omega   18.00   73.00   1.0000    5.1500
omega____ theta____ kappa____ phi______ frames
    -       40.8054   38.0000   90.0000 55

  5 omega   21.00   57.00   1.0000    5.1500
omega____ theta____ kappa____ phi______ frames
    -       40.8054   57.0000  120.0000 36

  6 omega   62.00   96.00   1.0000    5.1500
omega____ theta____ kappa____ phi______ frames
    -       40.8054 -125.0000   30.0000 34

  7 omega   44.00   72.00   1.0000    5.1500
omega____ theta____ kappa____ phi______ frames
    -       40.8054   38.0000 -120.0000 28

  8 omega   13.00   41.00   1.0000    5.1500
omega____ theta____ kappa____ phi______ frames
    -       40.8054   77.0000   90.0000 28

  9 omega   13.00   91.00   1.0000    5.1500
omega____ theta____ kappa____ phi______ frames
    -       40.8054   77.0000  150.0000 78

 10 omega   77.00  103.00   1.0000   20.5900
omega____ theta____ kappa____ phi______ frames
    -      106.6310   63.0000 -150.0601 26

 11 omega   95.00  176.00   1.0000   20.5900
omega____ theta____ kappa____ phi______ frames
    -      106.6310  125.0000 -120.0000 81

 12 omega   74.00  100.00   1.0000   20.5900
omega____ theta____ kappa____ phi______ frames
    -      106.6310   77.0000 -180.0000 26

 13 omega   78.00  105.00   1.0000   20.5900
omega____ theta____ kappa____ phi______ frames
    -      106.6310   61.0000  120.0000 27

 14 omega  142.00  169.00   1.0000   20.5900
omega____ theta____ kappa____ phi______ frames
    -      106.6310   61.0000  120.0000 27

 15 omega   80.00  106.00   1.0000   20.5900
omega____ theta____ kappa____ phi______ frames
    -      106.6310   54.0000 -158.9311 26

 16 omega   79.00  110.00   1.0000   20.5900
omega____ theta____ kappa____ phi______ frames
    -      106.6310   58.0000   47.9300 31

 17 omega   78.00  104.00   1.0000   20.5900
omega____ theta____ kappa____ phi______ frames
    -      106.6310   61.0000  150.0000 26

 18 omega   74.00  100.00   1.0000   20.5900
omega____ theta____ kappa____ phi______ frames
    -      106.6310   77.0000  120.0000 26

 19 omega  113.00  177.00   1.0000   20.5900
omega____ theta____ kappa____ phi______ frames
    -      106.6310   77.0000  150.0000 64

 20 omega   77.00  176.00   1.0000   20.5900
omega____ theta____ kappa____ phi______ frames
    -      106.6310   62.0000   94.8770 99

 21 omega   78.00  104.00   1.0000   20.5900
omega____ theta____ kappa____ phi______ frames
    -      106.6310   61.0000   60.0000 26

 22 omega   74.00  100.00   1.0000   20.5900
omega____ theta____ kappa____ phi______ frames
    -      106.6310   77.0000   90.0000 26

 23 omega   74.00  100.00   1.0000   20.5900
omega____ theta____ kappa____ phi______ frames
    -      106.6310   77.0000  150.0000 26

 24 omega   74.00  101.00   1.0000   20.5900
omega____ theta____ kappa____ phi______ frames
    -      106.6310   77.0000   60.0000 27

 25 omega   24.00   99.00   1.0000   20.5900
omega____ theta____ kappa____ phi______ frames
    -      106.6310  -94.0000 -180.0000 75

 26 omega   82.00  107.00   1.0000   20.5900
omega____ theta____ kappa____ phi______ frames
    -      106.6310   45.0000   90.0000 25

 27 omega   78.00  105.00   1.0000   20.5900
omega____ theta____ kappa____ phi______ frames
    -      106.6310   61.0000 -180.0000 27

 28 omega   79.00  104.00   1.0000   20.5900
omega____ theta____ kappa____ phi______ frames
    -      106.6310   61.0000   90.0000 25

 29 omega  107.00  134.00   1.0000   20.5900
omega____ theta____ kappa____ phi______ frames
    -      106.6310   61.0000   90.0000 27

 30 omega   77.00  104.00   1.0000   20.5900
omega____ theta____ kappa____ phi______ frames
    -      106.6310   77.0000 -150.0000 27

 31 omega   71.00  101.00   1.0000   20.5900
omega____ theta____ kappa____ phi______ frames
    -      106.6310  -94.0000   60.0000 30

 32 omega  114.00  175.00   1.0000   20.5900
omega____ theta____ kappa____ phi______ frames
    -      106.6310   77.0000 -150.0000 61

 33 omega   26.00   66.00   1.0000   20.5900
omega____ theta____ kappa____ phi______ frames
    -      106.6310  -94.0000   60.0000 40

 34 omega  142.00  169.00   1.0000   20.5900
omega____ theta____ kappa____ phi______ frames
    -      106.6310   58.0000   47.9300 27

 35 omega   82.00  109.00   1.0000   20.5900
omega____ theta____ kappa____ phi______ frames
    -      106.6310   45.0000 -180.0000 27

 36 omega   81.00  138.00   1.0000   20.5900
omega____ theta____ kappa____ phi______ frames
    -      106.6310   45.0000  150.0000 57

 37 omega  125.00  152.00   1.0000   20.5900
omega____ theta____ kappa____ phi______ frames
    -      106.6310   55.0000 -168.2354 27

 38 omega   81.00  106.00   1.0000   20.5900
omega____ theta____ kappa____ phi______ frames
    -      106.6310   30.0000   90.0000 25

 39 omega   80.00  105.00   1.0000   20.5900
omega____ theta____ kappa____ phi______ frames
    -      106.6310   55.0000 -168.2354 25
;
_diffrn_measurement_device 'four-circle diffractometer'
_diffrn_measurement_device_type 'SuperNova, Dual, Cu at zero, Atlas'
_diffrn_measurement_method '\w scans'
_diffrn_orient_matrix_UB_11 -0.0565483000
_diffrn_orient_matrix_UB_12 -0.0238523000
_diffrn_orient_matrix_UB_13 -0.0798120000
_diffrn_orient_matrix_UB_21 -0.0963046000
_diffrn_orient_matrix_UB_22 0.0217376000
_diffrn_orient_matrix_UB_23 0.0222240000
_diffrn_orient_matrix_UB_31 0.0031138000
_diffrn_orient_matrix_UB_32 0.2392664000
_diffrn_orient_matrix_UB_33 -0.0099638000
_diffrn_radiation_monochromator mirror
_diffrn_radiation_probe x-ray
_diffrn_radiation_type CuK\a
_diffrn_radiation_wavelength 1.54184
_diffrn_reflns_av_R_equivalents 0.0515
_diffrn_reflns_av_unetI/netI 0.0344
_diffrn_reflns_laue_measured_fraction_full 1.000
_diffrn_reflns_laue_measured_fraction_max 0.993
_diffrn_reflns_limit_h_max 17
_diffrn_reflns_limit_h_min -17
_diffrn_reflns_limit_k_max 7
_diffrn_reflns_limit_k_min -7
_diffrn_reflns_limit_l_max 22
_diffrn_reflns_limit_l_min -23
_diffrn_reflns_number 14891
_diffrn_reflns_point_group_measured_fraction_full 1.000
_diffrn_reflns_point_group_measured_fraction_max 0.993
_diffrn_reflns_theta_full 67.684
_diffrn_reflns_theta_max 73.886
_diffrn_reflns_theta_min 3.205
_diffrn_source 'sealed X-ray tube'
_diffrn_source_type 'SuperNova (Cu) X-ray Source'
_exptl_absorpt_coefficient_mu 1.750
_exptl_absorpt_correction_T_max 1.00000
_exptl_absorpt_correction_T_min 0.67991
_exptl_absorpt_correction_type multi-scan
_exptl_absorpt_process_details
;
CrysAlisPro, Agilent Technologies,
Version 1.171.37.34 (release 22-05-2014 CrysAlis171 .NET)
(compiled May 22 2014,16:03:01)
Empirical absorption correction using spherical harmonics,
 implemented in SCALE3 ABSPACK scaling algorithm.
;
_exptl_crystal_colour colourless
_exptl_crystal_colour_primary colourless
_exptl_crystal_density_diffrn 1.292
_exptl_crystal_description needle
_exptl_crystal_F_000 696
_exptl_crystal_size_max 0.52
_exptl_crystal_size_mid 0.085
_exptl_crystal_size_min 0.046
_refine_diff_density_max 4.499
_refine_diff_density_min -0.492
_refine_diff_density_rms 0.182
_refine_ls_extinction_method none
_refine_ls_goodness_of_fit_ref 1.292
_refine_ls_hydrogen_treatment constr
_refine_ls_matrix_type full
_refine_ls_number_parameters 211
_refine_ls_number_reflns 3362
_refine_ls_number_restraints 0
_refine_ls_restrained_S_all 1.292
_refine_ls_R_factor_all 0.1201
_refine_ls_R_factor_gt 0.1146
_refine_ls_shift/su_max 0.001
_refine_ls_shift/su_mean 0.000
_refine_ls_structure_factor_coef Fsqd
_refine_ls_weighting_details
;
 w=1/[\s^2^(Fo^2^)+(0.2000P)^2^]
 where P=(Fo^2^+2Fc^2^)/3
;
_refine_ls_weighting_scheme calc
_refine_ls_wR_factor_gt 0.2766
_refine_ls_wR_factor_ref 0.2848
_reflns_Friedel_coverage 0.000
_reflns_number_gt 2977
_reflns_number_total 3362
_reflns_threshold_expression 'I > 2\s(I)'
_cod_data_source_file jo5b00048_si_002.cif
_cod_data_source_block compound_7c
_cod_depositor_comments 'Adding full bibliography for 4030982--4030996.cif.'
_cod_original_cell_volume 1678.23(9)
_cod_database_code 4030989
_shelxl_version_number 2013-2
_chemical_oxdiff_formula 'C19 H22 N2 O1 S1'
_shelx_space_group_comment
;
The symmetry employed for this shelxl refinement is uniquely defined
by the following loop, which should always be used as a source of
symmetry information in preference to the above space-group names.
They are only intended as comments.
;
_reflns_odcompleteness_completeness 100.00
_reflns_odcompleteness_iscentric 1
_reflns_odcompleteness_theta 66.97
_olex2_refinement_description
;
1. Fixed Uiso
 At 1.2 times of:
  All C(H) groups, All C(H,H) groups
 At 1.5 times of:
  All C(H,H,H) groups
2.a Ternary CH refined with riding coordinates:
 C7(H7)
2.b Secondary CH2 refined with riding coordinates:
 C3(H3A,H3B)
2.c Aromatic/amide H refined with riding coordinates:
 C15(H15), C9(H9), C13(H13), C18(H18), C16(H16), C11(H11), C19(H19), C10(H10),
 C12(H12), C17(H17)
2.d Idealised Me refined as rotating group:
 C1(H1A,H1B,H1C), C5(H5A,H5B,H5C), C6(H6A,H6B,H6C)
;
_olex2_submission_special_instructions 'No special instructions were received'

loop_
_space_group_symop_operation_xyz
'x, y, z'
'-x, y+1/2, -z+1/2'
'-x, -y, -z'
'x, -y-1/2, z-1/2'

loop_
_atom_site_label
_atom_site_type_symbol
_atom_site_fract_x
_atom_site_fract_y
_atom_site_fract_z
_atom_site_U_iso_or_equiv
_atom_site_adp_type
_atom_site_occupancy
_atom_site_site_symmetry_order
_atom_site_calc_flag
_atom_site_refinement_flags_posn
S1 S 0.37412(5) 0.09341(12) 0.06670(4) 0.0212(3) Uani 1 1 d .
O1 O 0.36456(16) -0.1834(4) 0.25852(11) 0.0210(5) Uani 1 1 d .
N1 N 0.34017(18) -0.3075(4) 0.14479(13) 0.0165(6) Uani 1 1 d .
C2 C 0.3991(2) -0.2384(4) 0.20813(15) 0.0150(6) Uani 1 1 d .
N2 N 0.35740(19) -0.1852(5) -0.03852(14) 0.0207(6) Uani 1 1 d .
C3 C 0.3748(2) -0.3422(5) 0.08005(15) 0.0159(6) Uani 1 1 d .
H3A H 0.3375 -0.4551 0.0522 0.019 Uiso 1 1 calc R
H3B H 0.4420 -0.3868 0.0946 0.019 Uiso 1 1 calc R
C15 C 0.1304(2) -0.3723(5) 0.22342(16) 0.0187(6) Uani 1 1 d .
H15 H 0.1053 -0.2374 0.2153 0.022 Uiso 1 1 calc R
C1 C 0.5073(2) -0.2343(5) 0.21689(17) 0.0198(7) Uani 1 1 d .
H1A H 0.5240 -0.1157 0.1915 0.030 Uiso 1 1 calc GR
H1B H 0.5271 -0.3608 0.1974 0.030 Uiso 1 1 calc GR
H1C H 0.5398 -0.2239 0.2674 0.030 Uiso 1 1 calc GR
C8 C 0.1732(2) -0.3163(5) 0.06197(15) 0.0159(6) Uani 1 1 d .
C14 C 0.2024(2) -0.4379(5) 0.19049(14) 0.0155(6) Uani 1 1 d .
C9 C 0.1304(2) -0.1420(5) 0.02269(17) 0.0203(7) Uani 1 1 d .
H9 H 0.1407 -0.0097 0.0437 0.024 Uiso 1 1 calc R
C7 C 0.2349(2) -0.2880(5) 0.13880(14) 0.0156(6) Uani 1 1 d .
H7 H 0.2235 -0.1454 0.1538 0.019 Uiso 1 1 calc R
C13 C 0.1560(2) -0.5145(5) 0.02951(16) 0.0209(7) Uani 1 1 d .
H13 H 0.1830 -0.6330 0.0552 0.025 Uiso 1 1 calc R
C18 C 0.2061(2) -0.7726(5) 0.24964(16) 0.0204(7) Uani 1 1 d .
H18 H 0.2328 -0.9057 0.2591 0.024 Uiso 1 1 calc R
C16 C 0.0957(2) -0.5085(6) 0.26850(16) 0.0230(7) Uani 1 1 d .
H16 H 0.0472 -0.4643 0.2899 0.028 Uiso 1 1 calc R
C11 C 0.0568(3) -0.3581(6) -0.07928(17) 0.0267(7) Uani 1 1 d .
H11 H 0.0182 -0.3719 -0.1262 0.032 Uiso 1 1 calc R
C19 C 0.2396(2) -0.6403(5) 0.20406(15) 0.0179(6) Uani 1 1 d .
H19 H 0.2873 -0.6864 0.1822 0.022 Uiso 1 1 calc R
C4 C 0.3673(2) -0.1477(5) 0.03114(16) 0.0158(6) Uani 1 1 d .
C10 C 0.0726(2) -0.1628(6) -0.04748(18) 0.0253(7) Uani 1 1 d .
H10 H 0.0446 -0.0449 -0.0730 0.030 Uiso 1 1 calc R
C5 C 0.3443(3) -0.0109(6) -0.09018(17) 0.0289(8) Uani 1 1 d .
H5A H 0.2919 0.0763 -0.0844 0.043 Uiso 1 1 calc GR
H5B H 0.3296 -0.0652 -0.1387 0.043 Uiso 1 1 calc GR
H5C H 0.4028 0.0703 -0.0813 0.043 Uiso 1 1 calc GR
C6 C 0.3572(3) -0.3952(6) -0.06952(18) 0.0306(8) Uani 1 1 d .
H6A H 0.3988 -0.4854 -0.0349 0.046 Uiso 1 1 calc GR
H6B H 0.3802 -0.3876 -0.1126 0.046 Uiso 1 1 calc GR
H6C H 0.2924 -0.4501 -0.0813 0.046 Uiso 1 1 calc GR
C12 C 0.0989(3) -0.5350(6) -0.04091(17) 0.0261(7) Uani 1 1 d .
H12 H 0.0887 -0.6666 -0.0624 0.031 Uiso 1 1 calc R
C17 C 0.1334(2) -0.7103(6) 0.28156(16) 0.0225(7) Uani 1 1 d .
H17 H 0.1101 -0.8017 0.3112 0.027 Uiso 1 1 calc R

loop_
_atom_site_aniso_label
_atom_site_aniso_U_11
_atom_site_aniso_U_22
_atom_site_aniso_U_33
_atom_site_aniso_U_23
_atom_site_aniso_U_13
_atom_site_aniso_U_12
S1 0.0317(5) 0.0122(5) 0.0204(5) 0.0007(2) 0.0075(3) 0.0003(3)
O1 0.0234(11) 0.0265(13) 0.0131(10) -0.0016(8) 0.0044(8) -0.0034(9)
N1 0.0197(12) 0.0182(14) 0.0122(11) 0.0009(9) 0.0048(9) -0.0021(9)
C2 0.0190(14) 0.0096(14) 0.0158(13) 0.0018(10) 0.0036(11) -0.0011(10)
N2 0.0231(13) 0.0255(16) 0.0148(11) 0.0020(10) 0.0071(9) 0.0028(10)
C3 0.0228(14) 0.0121(15) 0.0144(12) 0.0024(10) 0.0076(10) 0.0019(10)
C15 0.0199(14) 0.0205(16) 0.0153(13) -0.0049(11) 0.0040(11) 0.0004(11)
C1 0.0190(15) 0.0182(16) 0.0212(14) 0.0027(11) 0.0029(11) 0.0009(10)
C8 0.0198(13) 0.0151(16) 0.0138(13) -0.0010(10) 0.0059(10) -0.0029(10)
C14 0.0184(13) 0.0165(14) 0.0113(12) -0.0017(10) 0.0028(10) -0.0028(10)
C9 0.0258(15) 0.0125(14) 0.0219(15) -0.0015(11) 0.0047(12) -0.0004(11)
C7 0.0195(14) 0.0143(14) 0.0127(13) -0.0015(10) 0.0034(10) 0.0010(10)
C13 0.0314(15) 0.0129(16) 0.0174(14) -0.0008(11) 0.0040(11) 0.0014(12)
C18 0.0269(16) 0.0169(16) 0.0160(13) -0.0012(11) 0.0027(11) -0.0052(11)
C16 0.0202(14) 0.0319(19) 0.0184(13) -0.0058(12) 0.0076(10) -0.0017(12)
C11 0.0314(17) 0.0305(19) 0.0158(14) 0.0029(12) 0.0013(12) -0.0048(14)
C19 0.0211(14) 0.0167(15) 0.0169(13) -0.0001(11) 0.0065(11) -0.0015(11)
C4 0.0169(12) 0.0117(14) 0.0193(13) 0.0017(10) 0.0056(10) 0.0011(10)
C10 0.0289(16) 0.0213(18) 0.0231(15) 0.0049(12) 0.0017(12) 0.0014(13)
C5 0.0380(18) 0.032(2) 0.0173(13) 0.0057(13) 0.0076(13) 0.0028(15)
C6 0.047(2) 0.030(2) 0.0184(15) -0.0002(12) 0.0134(14) 0.0003(15)
C12 0.0382(18) 0.0190(17) 0.0190(14) -0.0039(12) 0.0036(12) -0.0069(13)
C17 0.0253(15) 0.0291(18) 0.0135(13) 0.0007(11) 0.0053(11) -0.0097(12)

loop_
_atom_type_symbol
_atom_type_description
_atom_type_scat_dispersion_real
_atom_type_scat_dispersion_imag
_atom_type_scat_source
C C 0.0181 0.0091 'International Tables Vol C Tables 4.2.6.8 and 6.1.1.4'
H H 0.0000 0.0000 'International Tables Vol C Tables 4.2.6.8 and 6.1.1.4'
N N 0.0311 0.0180 'International Tables Vol C Tables 4.2.6.8 and 6.1.1.4'
O O 0.0492 0.0322 'International Tables Vol C Tables 4.2.6.8 and 6.1.1.4'
S S 0.3331 0.5567 'International Tables Vol C Tables 4.2.6.8 and 6.1.1.4'

loop_
_geom_angle_atom_site_label_1
_geom_angle_atom_site_label_2
_geom_angle_atom_site_label_3
_geom_angle
C2 N1 C3 122.5(2)
C2 N1 C7 115.4(2)
C3 N1 C7 120.0(2)
O1 C2 N1 120.3(3)
O1 C2 C1 120.3(3)
N1 C2 C1 119.3(3)
C4 N2 C5 120.1(3)
C4 N2 C6 124.1(3)
C6 N2 C5 115.8(3)
N1 C3 C4 113.9(2)
C14 C15 C16 120.3(3)
C9 C8 C7 119.5(3)
C9 C8 C13 118.6(3)
C13 C8 C7 121.8(3)
C15 C14 C7 118.6(3)
C19 C14 C15 118.8(3)
C19 C14 C7 122.5(3)
C10 C9 C8 121.0(3)
N1 C7 C8 113.2(2)
N1 C7 C14 111.3(2)
C8 C7 C14 110.7(2)
C12 C13 C8 120.4(3)
C19 C18 C17 121.1(3)
C17 C16 C15 120.3(3)
C10 C11 C12 120.0(3)
C18 C19 C14 120.5(3)
N2 C4 S1 123.7(3)
N2 C4 C3 115.9(3)
C3 C4 S1 120.5(2)
C11 C10 C9 120.1(3)
C13 C12 C11 120.0(3)
C18 C17 C16 118.9(3)

loop_
_geom_bond_atom_site_label_1
_geom_bond_atom_site_label_2
_geom_bond_distance
S1 C4 1.674(3)
O1 C2 1.236(4)
N1 C2 1.360(4)
N1 C3 1.457(4)
N1 C7 1.480(4)
C2 C1 1.508(4)
N2 C4 1.322(4)
N2 C5 1.467(4)
N2 C6 1.464(5)
C3 C4 1.541(4)
C15 C14 1.396(4)
C15 C16 1.397(5)
C8 C9 1.393(4)
C8 C7 1.518(4)
C8 C13 1.403(4)
C14 C7 1.526(4)
C14 C19 1.395(4)
C9 C10 1.390(4)
C13 C12 1.391(4)
C18 C19 1.380(4)
C18 C17 1.386(5)
C16 C17 1.394(5)
C11 C10 1.380(5)
C11 C12 1.396(5)

loop_
_geom_torsion_atom_site_label_1
_geom_torsion_atom_site_label_2
_geom_torsion_atom_site_label_3
_geom_torsion_atom_site_label_4
_geom_torsion
N1 C3 C4 S1 28.8(3)
N1 C3 C4 N2 -152.4(3)
C2 N1 C3 C4 -89.4(3)
C2 N1 C7 C8 166.0(3)
C2 N1 C7 C14 -68.7(3)
C3 N1 C2 O1 169.9(3)
C3 N1 C2 C1 -11.5(4)
C3 N1 C7 C8 2.2(4)
C3 N1 C7 C14 127.6(3)
C15 C14 C7 N1 144.1(3)
C15 C14 C7 C8 -89.2(3)
C15 C14 C19 C18 -0.5(4)
C15 C16 C17 C18 0.5(4)
C8 C9 C10 C11 0.0(5)
C8 C13 C12 C11 -1.1(5)
C14 C15 C16 C17 0.6(4)
C9 C8 C7 N1 -105.4(3)
C9 C8 C7 C14 128.9(3)
C9 C8 C13 C12 1.1(5)
C7 N1 C2 O1 6.7(4)
C7 N1 C2 C1 -174.8(2)
C7 N1 C3 C4 73.1(3)
C7 C8 C9 C10 -179.2(3)
C7 C8 C13 C12 179.8(3)
C7 C14 C19 C18 -178.1(3)
C13 C8 C9 C10 -0.6(5)
C13 C8 C7 N1 76.0(3)
C13 C8 C7 C14 -49.7(4)
C16 C15 C14 C7 177.1(2)
C16 C15 C14 C19 -0.7(4)
C19 C14 C7 N1 -38.2(4)
C19 C14 C7 C8 88.5(3)
C19 C18 C17 C16 -1.7(4)
C10 C11 C12 C13 0.5(5)
C5 N2 C4 S1 -4.6(4)
C5 N2 C4 C3 176.6(3)
C6 N2 C4 S1 176.2(3)
C6 N2 C4 C3 -2.5(4)
C12 C11 C10 C9 0.1(5)
C17 C18 C19 C14 1.6(4)
